data_7011258
loop_
_publ_author_name
'Saugata Sain'
'Tapas Kumar Maji'
'Debasis Das'
'Jack Cheng'
'Tian-Huey Lu'
'Joan Ribas'
'M. Salah El Fallah'
'Nirmalendu Ray Chaudhuri'

_publ_section_title
;
 Exchange interactions in a one-dimensional bromo-bridged copper(II)
 compound with a ladder-like structure
;
_journal_issue 7
_journal_name_full 'J. Chem. Soc., Dalton Trans.'
_journal_page_first 1302
_journal_page_last 1306
_journal_paper_doi 10.1039/b109571b
_journal_year 2002
_chemical_formula_sum 'C10 H24 Br4 Cu2 N4'
_chemical_formula_weight 647.05
_space_group_IT_number 14
_symmetry_cell_setting monoclinic
_symmetry_space_group_name_Hall '-P 2ybc'
_symmetry_space_group_name_H-M 'P 1 21/c 1'
_atom_sites_solution_hydrogens geom
_atom_sites_solution_primary direct
_atom_sites_solution_secondary difmap
_audit_creation_method SHELXL-97
_cell_angle_alpha 90.00
_cell_angle_beta 115.157(2)
_cell_angle_gamma 90.00
_cell_formula_units_Z 4
_cell_length_a 13.8176(16)
_cell_length_b 11.4131(13)
_cell_length_c 13.3206(15)
_cell_measurement_temperature 295(2)
_cell_volume 1901.4(4)
_computing_cell_refinement 'Bruker SMART'
_computing_data_collection 'Bruker SMART'
_computing_data_reduction 'Bruker SHELXTL'
_computing_molecular_graphics 'ORTEP-3 for windows(Farrugia,1997)'
_computing_publication_material 'PLATON (Spek, 1990)'
_computing_structure_refinement 'SHELXL-97 (Sheldrick, 1997)'
_computing_structure_solution 'SHELXS-97 (Sheldrick, 1990)'
_diffrn_ambient_temperature 295(2)
_diffrn_measured_fraction_theta_full 0.968
_diffrn_measured_fraction_theta_max 0.968
_diffrn_measurement_device_type 'CCD area detector'
_diffrn_measurement_method 'phi and omega scans'
_diffrn_radiation_monochromator graphite
_diffrn_radiation_source 'fine-focus sealed tube'
_diffrn_radiation_type MoK\a
_diffrn_radiation_wavelength 0.71073
_diffrn_reflns_av_R_equivalents 0.0597
_diffrn_reflns_av_sigmaI/netI 0.0578
_diffrn_reflns_limit_h_max 17
_diffrn_reflns_limit_h_min -17
_diffrn_reflns_limit_k_max 12
_diffrn_reflns_limit_k_min -15
_diffrn_reflns_limit_l_max 17
_diffrn_reflns_limit_l_min -14
_diffrn_reflns_number 11954
_diffrn_reflns_theta_full 28.29
_diffrn_reflns_theta_max 28.29
_diffrn_reflns_theta_min 1.63
_exptl_absorpt_coefficient_mu 10.638
_exptl_absorpt_correction_T_max 0.943
_exptl_absorpt_correction_T_min 0.500
_exptl_absorpt_correction_type empirical
_exptl_absorpt_process_details 'SAINT Ver5 (Sheldrick, 1995)'
_exptl_crystal_colour blue
_exptl_crystal_density_diffrn 2.260
_exptl_crystal_density_method 'not measured'
_exptl_crystal_description 'rectangular plate'
_exptl_crystal_F_000 1240
_exptl_crystal_size_max .5
_exptl_crystal_size_mid .4
_exptl_crystal_size_min .3
_refine_diff_density_max 0.837
_refine_diff_density_min -1.096
_refine_diff_density_rms 0.147
_refine_ls_extinction_method none
_refine_ls_goodness_of_fit_ref 0.993
_refine_ls_hydrogen_treatment mixed
_refine_ls_matrix_type full
_refine_ls_number_parameters 181
_refine_ls_number_reflns 4573
_refine_ls_number_restraints 0
_refine_ls_restrained_S_all 0.993
_refine_ls_R_factor_all 0.0597
_refine_ls_R_factor_gt 0.0365
_refine_ls_shift/su_max 0.000
_refine_ls_shift/su_mean 0.000
_refine_ls_structure_factor_coef Fsqd
_refine_ls_weighting_details 'calc w=1/[\s^2^(Fo^2^)+(0.0467P)^2^+0.0000P] where P=(Fo^2^+2Fc^2^)/3'
_refine_ls_weighting_scheme calc
_refine_ls_wR_factor_gt 0.0895
_refine_ls_wR_factor_ref 0.0952
_reflns_number_gt 3234
_reflns_number_total 4573
_reflns_threshold_expression >2sigma(I)
_cod_data_source_file b109571b.txt
_cod_data_source_block ind46fnl
_cod_depositor_comments
;
The following automatic conversions were performed:
'_atom_site_symetry_multiplicity' tag replaced with
'_atom_site_symmetry_multiplicity'.

Automatic conversion script
Id: cif_correct_tags 1440 2010-10-19 06:21:57Z saulius 
;
_cod_original_sg_symbol_H-M P21/c
_cod_database_code 7011258

loop_
_symmetry_equiv_pos_as_xyz
'x, y, z'
'-x, y+1/2, -z+1/2'
'-x, -y, -z'
'x, -y-1/2, z-1/2'

loop_
_atom_site_label
_atom_site_type_symbol
_atom_site_fract_x
_atom_site_fract_y
_atom_site_fract_z
_atom_site_U_iso_or_equiv
_atom_site_adp_type
_atom_site_occupancy
_atom_site_symmetry_multiplicity
_atom_site_calc_flag
_atom_site_refinement_flags
_atom_site_disorder_assembly
_atom_site_disorder_group
Cu1 Cu 0.34954(4) 0.11771(5) 0.28767(4) 0.03122(14) Uani 1 1 d . . .
Cu2 Cu 0.16746(4) -0.12642(5) 0.19012(4) 0.03090(14) Uani 1 1 d . . .
Br1 Br 0.21047(4) 0.07684(4) 0.09964(4) 0.03950(14) Uani 1 1 d . . .
Br2 Br 0.32568(4) -0.10252(4) 0.36266(4) 0.04614(15) Uani 1 1 d . . .
Br3 Br 0.49985(4) 0.08396(5) 0.24721(5) 0.05061(16) Uani 1 1 d . . .
Br4 Br 0.04285(4) -0.04560(5) 0.25412(4) 0.04388(15) Uani 1 1 d . . .
N1 N 0.4388(3) 0.1945(3) 0.4338(3) 0.0390(9) Uani 1 1 d . . .
H1 H 0.5054 0.1623 0.4626 0.047 Uiso 1 1 calc R . .
N2 N 0.2397(3) 0.1980(4) 0.3258(3) 0.0463(11) Uani 1 1 d . . .
H2 H 0.1736 0.1695 0.2820 0.056 Uiso 1 1 calc R . .
N3 N 0.0513(4) -0.1884(4) 0.0493(3) 0.0468(11) Uani 1 1 d . . .
H3 H -0.0060 -0.1393 0.0261 0.056 Uiso 1 1 calc R . .
N4 N 0.2432(3) -0.2451(4) 0.1393(4) 0.0472(11) Uani 1 1 d . . .
H4 H 0.3151 -0.2356 0.1772 0.057 Uiso 1 1 calc R . .
C1 C 0.3880(5) 0.1711(5) 0.5101(4) 0.0541(15) Uani 1 1 d . . .
H1A H 0.4088 0.2308 0.5672 0.065 Uiso 1 1 calc R . .
H1B H 0.4111 0.0956 0.5457 0.065 Uiso 1 1 calc R . .
C2 C 0.2660(5) 0.1717(5) 0.4426(4) 0.0529(14) Uani 1 1 d . . .
H2A H 0.2369 0.0958 0.4481 0.063 Uiso 1 1 calc R . .
H2B H 0.2343 0.2303 0.4722 0.063 Uiso 1 1 calc R . .
C3 C 0.4474(5) 0.3217(5) 0.4153(5) 0.0524(14) Uani 1 1 d . . .
H3A H 0.4692 0.3320 0.3556 0.063 Uiso 1 1 calc R . .
H3B H 0.5020 0.3561 0.4819 0.063 Uiso 1 1 calc R . .
C4 C 0.3437(6) 0.3843(5) 0.3865(5) 0.0654(18) Uani 1 1 d . . .
H4A H 0.3488 0.4612 0.3582 0.078 Uiso 1 1 calc R . .
H4B H 0.3349 0.3959 0.4543 0.078 Uiso 1 1 calc R . .
C5 C 0.2442(5) 0.3254(5) 0.3031(5) 0.0646(17) Uani 1 1 d . . .
H5A H 0.1819 0.3639 0.3038 0.078 Uiso 1 1 calc R . .
H5B H 0.2415 0.3348 0.2296 0.078 Uiso 1 1 calc R . .
C6 C 0.0964(6) -0.1897(5) -0.0337(5) 0.069(2) Uani 1 1 d . . .
H6A H 0.0892 -0.1127 -0.0669 0.083 Uiso 1 1 calc R . .
H6B H 0.0572 -0.2452 -0.0921 0.083 Uiso 1 1 calc R . .
C7 C 0.2110(6) -0.2234(6) 0.0202(5) 0.074(2) Uani 1 1 d . . .
H7A H 0.2223 -0.2935 -0.0145 0.088 Uiso 1 1 calc R . .
H7B H 0.2543 -0.1610 0.0111 0.088 Uiso 1 1 calc R . .
C8 C 0.0196(4) -0.3056(5) 0.0728(5) 0.0512(14) Uani 1 1 d . . .
H8A H 0.0076 -0.3012 0.1393 0.061 Uiso 1 1 calc R . .
H8B H -0.0471 -0.3285 0.0119 0.061 Uiso 1 1 calc R . .
C9 C 0.1014(5) -0.3958(4) 0.0882(5) 0.0558(15) Uani 1 1 d . . .
H9A H 0.0830 -0.4661 0.1171 0.067 Uiso 1 1 calc R . .
H9B H 0.0989 -0.4150 0.0162 0.067 Uiso 1 1 calc R . .
C10 C 0.2122(5) -0.3626(4) 0.1629(5) 0.0577(16) Uani 1 1 d . . .
H10A H 0.2607 -0.4204 0.1566 0.069 Uiso 1 1 calc R . .
H10B H 0.2200 -0.3641 0.2388 0.069 Uiso 1 1 calc R . .

loop_
_atom_site_aniso_label
_atom_site_aniso_U_11
_atom_site_aniso_U_22
_atom_site_aniso_U_33
_atom_site_aniso_U_23
_atom_site_aniso_U_13
_atom_site_aniso_U_12
Cu1 0.0262(3) 0.0381(3) 0.0302(3) -0.0006(2) 0.0128(2) 0.0017(2)
Cu2 0.0288(3) 0.0352(3) 0.0302(3) -0.0022(2) 0.0139(2) -0.0001(2)
Br1 0.0385(3) 0.0467(3) 0.0296(2) 0.0066(2) 0.0110(2) -0.0065(2)
Br2 0.0385(3) 0.0510(3) 0.0381(3) 0.0104(2) 0.0059(2) -0.0040(2)
Br3 0.0380(3) 0.0678(4) 0.0554(3) 0.0042(3) 0.0289(3) 0.0083(2)
Br4 0.0401(3) 0.0539(3) 0.0470(3) -0.0012(2) 0.0275(2) 0.0047(2)
N1 0.030(2) 0.044(2) 0.039(2) -0.0015(18) 0.0107(18) 0.0001(18)
N2 0.028(2) 0.065(3) 0.046(2) -0.015(2) 0.0151(19) 0.002(2)
N3 0.045(3) 0.039(2) 0.041(2) -0.0083(19) 0.004(2) 0.0098(19)
N4 0.030(2) 0.054(3) 0.063(3) -0.013(2) 0.025(2) -0.0049(19)
C1 0.078(4) 0.050(3) 0.043(3) -0.008(3) 0.034(3) -0.010(3)
C2 0.061(4) 0.060(4) 0.057(3) -0.015(3) 0.044(3) -0.011(3)
C3 0.058(4) 0.044(3) 0.057(3) -0.002(3) 0.026(3) -0.011(3)
C4 0.087(5) 0.043(3) 0.078(4) 0.006(3) 0.046(4) 0.011(3)
C5 0.061(4) 0.062(4) 0.065(4) 0.004(3) 0.021(3) 0.036(3)
C6 0.119(7) 0.046(3) 0.037(3) -0.006(3) 0.028(4) 0.000(4)
C7 0.113(6) 0.064(4) 0.082(5) -0.020(3) 0.078(5) -0.009(4)
C8 0.035(3) 0.049(3) 0.063(4) -0.014(3) 0.014(3) -0.008(2)
C9 0.056(4) 0.039(3) 0.071(4) 0.007(3) 0.026(3) -0.002(3)
C10 0.055(4) 0.038(3) 0.072(4) -0.001(3) 0.019(3) 0.014(3)

loop_
_atom_type_symbol
_atom_type_description
_atom_type_scat_dispersion_real
_atom_type_scat_dispersion_imag
_atom_type_scat_source
Br Br -0.2901 2.4595 'International Tables Vol C Tables 4.2.6.8 and 6.1.1.4'
Cu Cu 0.3201 1.2651 'International Tables Vol C Tables 4.2.6.8 and 6.1.1.4'
N N 0.0061 0.0033 'International Tables Vol C Tables 4.2.6.8 and 6.1.1.4'
C C 0.0033 0.0016 'International Tables Vol C Tables 4.2.6.8 and 6.1.1.4'
H H 0.0000 0.0000 'International Tables Vol C Tables 4.2.6.8 and 6.1.1.4'

loop_
_geom_angle_atom_site_label_1
_geom_angle_atom_site_label_2
_geom_angle_atom_site_label_3
_geom_angle
_geom_angle_site_symmetry_1
_geom_angle_site_symmetry_3
_geom_angle_publ_flag
N1 Cu1 N2 77.00(17) . . ?
N1 Cu1 Br3 93.13(12) . . ?
N2 Cu1 Br3 162.00(13) . . ?
N1 Cu1 Br1 163.35(12) . . ?
N2 Cu1 Br1 89.82(12) . . ?
Br3 Cu1 Br1 96.72(3) . . ?
N1 Cu1 Br2 99.44(11) . . ?
N2 Cu1 Br2 95.96(13) . . ?
Br3 Cu1 Br2 100.54(3) . . ?
Br1 Cu1 Br2 91.93(2) . . ?
N4 Cu2 N3 76.71(18) . . ?
N4 Cu2 Br4 159.54(12) . . ?
N3 Cu2 Br4 93.33(13) . . ?
N4 Cu2 Br2 90.37(13) . . ?
N3 Cu2 Br2 165.12(12) . . ?
Br4 Cu2 Br2 96.54(3) . . ?
N4 Cu2 Br1 100.28(13) . . ?
N3 Cu2 Br1 96.98(13) . . ?
Br4 Cu2 Br1 98.63(2) . . ?
Br2 Cu2 Br1 92.53(2) . . ?
Cu1 Br1 Cu2 86.31(2) . . ?
Cu2 Br2 Cu1 87.59(2) . . ?
C1 N1 C3 112.6(4) . . ?
C1 N1 Cu1 108.1(3) . . ?
C3 N1 Cu1 108.9(3) . . ?
C2 N2 C5 113.6(4) . . ?
C2 N2 Cu1 107.5(3) . . ?
C5 N2 Cu1 107.0(3) . . ?
C8 N3 C6 113.8(4) . . ?
C8 N3 Cu2 108.1(3) . . ?
C6 N3 Cu2 106.1(4) . . ?
C7 N4 C10 113.5(4) . . ?
C7 N4 Cu2 106.8(3) . . ?
C10 N4 Cu2 107.5(3) . . ?
N1 C1 C2 108.6(4) . . ?
N2 C2 C1 109.6(4) . . ?
N1 C3 C4 111.9(5) . . ?
C3 C4 C5 116.7(5) . . ?
N2 C5 C4 112.8(4) . . ?
N3 C6 C7 110.0(5) . . ?
N4 C7 C6 109.6(5) . . ?
C9 C8 N3 112.4(4) . . ?
C10 C9 C8 115.3(5) . . ?
C9 C10 N4 113.5(5) . . ?

loop_
_geom_bond_atom_site_label_1
_geom_bond_atom_site_label_2
_geom_bond_distance
_geom_bond_site_symmetry_2
_geom_bond_publ_flag
Cu1 N1 2.009(4) . ?
Cu1 N2 2.014(4) . ?
Cu1 Br3 2.3883(7) . ?
Cu1 Br1 2.4682(7) . ?
Cu1 Br2 2.7756(8) . ?
Cu2 N4 1.998(4) . ?
Cu2 N3 2.009(4) . ?
Cu2 Br4 2.4062(7) . ?
Cu2 Br2 2.4216(8) . ?
Cu2 Br1 2.7923(7) . ?
N1 C1 1.484(6) . ?
N1 C3 1.486(6) . ?
N2 C2 1.470(6) . ?
N2 C5 1.492(7) . ?
N3 C8 1.482(7) . ?
N3 C6 1.482(7) . ?
N4 C7 1.475(7) . ?
N4 C10 1.482(7) . ?
C1 C2 1.537(8) . ?
C3 C4 1.497(8) . ?
C4 C5 1.509(9) . ?
C6 C7 1.484(9) . ?
C8 C9 1.477(7) . ?
C9 C10 1.477(8) . ?

loop_
_geom_torsion_atom_site_label_1
_geom_torsion_atom_site_label_2
_geom_torsion_atom_site_label_3
_geom_torsion_atom_site_label_4
_geom_torsion
_geom_torsion_site_symmetry_1
_geom_torsion_site_symmetry_2
_geom_torsion_site_symmetry_3
_geom_torsion_site_symmetry_4
_geom_torsion_publ_flag
N1 Cu1 Br1 Cu2 -124.3(4) . . . . ?
N2 Cu1 Br1 Cu2 -86.99(13) . . . . ?
Br3 Cu1 Br1 Cu2 109.82(3) . . . . ?
Br2 Cu1 Br1 Cu2 8.97(2) . . . . ?
N4 Cu2 Br1 Cu1 -101.13(13) . . . . ?
N3 Cu2 Br1 Cu1 -178.83(13) . . . . ?
Br4 Cu2 Br1 Cu1 86.71(3) . . . . ?
Br2 Cu2 Br1 Cu1 -10.30(2) . . . . ?
N4 Cu2 Br2 Cu1 109.44(12) . . . . ?
N3 Cu2 Br2 Cu1 138.9(5) . . . . ?
Br4 Cu2 Br2 Cu1 -89.86(3) . . . . ?
Br1 Cu2 Br2 Cu1 9.13(2) . . . . ?
N1 Cu1 Br2 Cu2 157.45(12) . . . . ?
N2 Cu1 Br2 Cu2 79.68(12) . . . . ?
Br3 Cu1 Br2 Cu2 -107.55(3) . . . . ?
Br1 Cu1 Br2 Cu2 -10.34(2) . . . . ?
N2 Cu1 N1 C1 45.7(3) . . . . ?
Br3 Cu1 N1 C1 -149.6(3) . . . . ?
Br1 Cu1 N1 C1 84.1(5) . . . . ?
Br2 Cu1 N1 C1 -48.3(3) . . . . ?
N2 Cu1 N1 C3 -77.0(3) . . . . ?
Br3 Cu1 N1 C3 87.8(3) . . . . ?
Br1 Cu1 N1 C3 -38.5(6) . . . . ?
Br2 Cu1 N1 C3 -170.9(3) . . . . ?
N1 Cu1 N2 C2 -46.3(3) . . . . ?
Br3 Cu1 N2 C2 -104.3(5) . . . . ?
Br1 Cu1 N2 C2 144.0(3) . . . . ?
Br2 Cu1 N2 C2 52.1(3) . . . . ?
N1 Cu1 N2 C5 76.1(3) . . . . ?
Br3 Cu1 N2 C5 18.1(6) . . . . ?
Br1 Cu1 N2 C5 -93.6(3) . . . . ?
Br2 Cu1 N2 C5 174.4(3) . . . . ?
N4 Cu2 N3 C8 76.0(3) . . . . ?
Br4 Cu2 N3 C8 -85.9(3) . . . . ?
Br2 Cu2 N3 C8 45.6(7) . . . . ?
Br1 Cu2 N3 C8 174.9(3) . . . . ?
N4 Cu2 N3 C6 -46.5(3) . . . . ?
Br4 Cu2 N3 C6 151.5(3) . . . . ?
Br2 Cu2 N3 C6 -76.9(7) . . . . ?
Br1 Cu2 N3 C6 52.4(3) . . . . ?
N3 Cu2 N4 C7 47.1(4) . . . . ?
Br4 Cu2 N4 C7 109.5(5) . . . . ?
Br2 Cu2 N4 C7 -140.4(3) . . . . ?
Br1 Cu2 N4 C7 -47.8(4) . . . . ?
N3 Cu2 N4 C10 -75.1(3) . . . . ?
Br4 Cu2 N4 C10 -12.6(6) . . . . ?
Br2 Cu2 N4 C10 97.5(3) . . . . ?
Br1 Cu2 N4 C10 -169.9(3) . . . . ?
C3 N1 C1 C2 84.8(5) . . . . ?
Cu1 N1 C1 C2 -35.6(5) . . . . ?
C5 N2 C2 C1 -80.6(5) . . . . ?
Cu1 N2 C2 C1 37.6(5) . . . . ?
N1 C1 C2 N2 -1.4(6) . . . . ?
C1 N1 C3 C4 -49.0(6) . . . . ?
Cu1 N1 C3 C4 70.8(5) . . . . ?
N1 C3 C4 C5 -44.4(7) . . . . ?
C2 N2 C5 C4 46.5(6) . . . . ?
Cu1 N2 C5 C4 -72.0(5) . . . . ?
C3 C4 C5 N2 45.9(8) . . . . ?
C8 N3 C6 C7 -81.7(6) . . . . ?
Cu2 N3 C6 C7 37.1(5) . . . . ?
C10 N4 C7 C6 80.5(6) . . . . ?
Cu2 N4 C7 C6 -37.8(6) . . . . ?
N3 C6 C7 N4 0.2(7) . . . . ?
C6 N3 C8 C9 45.1(6) . . . . ?
Cu2 N3 C8 C9 -72.6(5) . . . . ?
N3 C8 C9 C10 47.3(7) . . . . ?
C8 C9 C10 N4 -47.8(7) . . . . ?
C7 N4 C10 C9 -45.1(7) . . . . ?
Cu2 N4 C10 C9 72.8(5) . . . . ?
